data_7016242
loop_
_publ_author_name
'Nomura, Kotohiro'
'Fukuda, Hiroya'
'Katao, Shohei'
'Fujiki, Michiya'
'Kim, Hyun Joon'
'Kim, Dong-Hyun'
'Zhang, Shu'

_publ_section_title
;
 Effect of ligand substituents in olefin polymerisation by
 half-sandwich titanium complexes containing monoanionic
 iminoimidazolidide ligands-MAO catalyst systems.
;
_journal_issue 31
_journal_name_full 'Dalton transactions (Cambridge, England : 2003)'
_journal_page_first 7842
_journal_page_last 7849
_journal_paper_doi 10.1039/c1dt10467e
_journal_volume 40
_journal_year 2011
_chemical_formula_moiety 'C16 H27 Cl2 N3 Ti '
_chemical_formula_sum 'C16 H27 Cl2 N3 Ti'
_chemical_formula_weight 380.22
_space_group_IT_number 62
_symmetry_cell_setting orthorhombic
_symmetry_Int_Tables_number 62
_symmetry_space_group_name_Hall '-P 2ac 2n'
_symmetry_space_group_name_H-M 'P n m a'
_cell_angle_alpha 90.0000
_cell_angle_beta 90.0000
_cell_angle_gamma 90.0000
_cell_formula_units_Z 4
_cell_length_a 12.8021(3)
_cell_length_b 17.5227(4)
_cell_length_c 8.7440(2)
_cell_measurement_reflns_used 14534
_cell_measurement_temperature 123.1
_cell_measurement_theta_max 27.4
_cell_measurement_theta_min 3.0
_cell_volume 1961.52(8)
_computing_cell_refinement PROCESS-AUTO
_computing_data_collection PROCESS-AUTO
_computing_data_reduction CrystalStructure
_computing_publication_material 'CrystalStructure 3.8'
_computing_structure_refinement SHELXL
_computing_structure_solution SIR92
_diffrn_ambient_temperature 123.1
_diffrn_detector_area_resol_mean 10.00
_diffrn_measured_fraction_theta_full 0.998
_diffrn_measured_fraction_theta_max 0.998
_diffrn_measurement_device_type 'Rigaku RAXIS-RAPID'
_diffrn_measurement_method \w
_diffrn_radiation_type 'Mo K\a'
_diffrn_radiation_wavelength 0.71075
_diffrn_reflns_av_R_equivalents 0.021
_diffrn_reflns_limit_h_max 16
_diffrn_reflns_limit_h_min -16
_diffrn_reflns_limit_k_max 22
_diffrn_reflns_limit_k_min -20
_diffrn_reflns_limit_l_max 11
_diffrn_reflns_limit_l_min -11
_diffrn_reflns_number 18393
_diffrn_reflns_theta_full 27.44
_diffrn_reflns_theta_max 27.44
_exptl_absorpt_coefficient_mu 0.709
_exptl_absorpt_correction_T_max 0.893
_exptl_absorpt_correction_T_min 0.736
_exptl_absorpt_correction_type multi-scan
_exptl_absorpt_process_details
;
Higashi, T. (1995). Program for Absorption Correction.
Rigaku Corporation, Tokyo, Japan.
;
_exptl_crystal_colour yellow
_exptl_crystal_density_diffrn 1.287
_exptl_crystal_density_method 'not measured'
_exptl_crystal_description block
_exptl_crystal_F_000 800.00
_exptl_crystal_size_max 0.48
_exptl_crystal_size_mid 0.16
_exptl_crystal_size_min 0.16
_refine_diff_density_max 0.65
_refine_diff_density_min -0.53
_refine_ls_extinction_method none
_refine_ls_goodness_of_fit_ref 1.070
_refine_ls_hydrogen_treatment refall
_refine_ls_number_parameters 107
_refine_ls_number_reflns 2310
_refine_ls_R_factor_gt 0.0369
_refine_ls_shift/su_max 0.0010
_refine_ls_structure_factor_coef Fsqd
_refine_ls_weighting_details 'w = 1/[\s^2^(Fo^2^)+(0.0496P)^2^+1.9236P] where P=(Fo^2^+2Fc^2^)/3'
_refine_ls_weighting_scheme calc
_refine_ls_wR_factor_ref 0.0993
_reflns_number_gt 2181
_reflns_number_total 2310
_reflns_threshold_expression F^2^>2.0\s(F^2^)
_cod_data_source_file c1dt10467e.txt
_cod_data_source_block '_Cp-25tBu2NHC'
_cod_original_cell_volume 1961.53(8)
_cod_original_formula_sum 'C16 H27 Cl2 N3 Ti '
_cod_database_code 7016242

loop_
_symmetry_equiv_pos_site_id
_symmetry_equiv_pos_as_xyz
1 +X,+Y,+Z
2 1/2-X,1/2+Y,1/2+Z
3 +X,1/2-Y,+Z
4 1/2-X,-Y,1/2+Z
5 -X,-Y,-Z
6 1/2+X,1/2-Y,1/2-Z
7 -X,1/2+Y,-Z
8 1/2+X,+Y,1/2-Z

loop_
_atom_site_label
_atom_site_type_symbol
_atom_site_fract_x
_atom_site_fract_y
_atom_site_fract_z
_atom_site_U_iso_or_equiv
_atom_site_adp_type
_atom_site_occupancy
_atom_site_symmetry_multiplicity
_atom_site_calc_flag
_atom_site_refinement_flags
_atom_site_disorder_assembly
_atom_site_disorder_group
Ti(1) Ti 0.52564(3) 0.2500 0.67414(4) 0.01865(13) Uani 1.00 2 d S . .
Cl(1) Cl 0.63592(3) 0.35164(3) 0.62534(5) 0.02867(14) Uani 1.00 1 d . . .
N(1) N 0.43722(15) 0.2500 0.5167(2) 0.0197(3) Uani 1.00 2 d S . .
N(2) N 0.31548(14) 0.18710(9) 0.3545(2) 0.0358(4) Uani 1.00 1 d . . .
C(1) C 0.3860(3) 0.2500 0.8469(4) 0.0598(12) Uani 1.00 2 d S . .
C(2) C 0.4441(2) 0.31288(18) 0.8792(2) 0.0662(9) Uani 1.00 1 d . . .
C(3) C 0.5396(2) 0.2889(2) 0.9368(2) 0.0669(9) Uani 1.00 1 d . . .
C(4) C 0.36136(17) 0.2500 0.4144(3) 0.0181(4) Uani 1.00 2 d S . .
C(5) C 0.24340(14) 0.20718(10) 0.2338(2) 0.0264(3) Uani 1.00 1 d . . .
C(6) C 0.35009(16) 0.10620(10) 0.3742(2) 0.0352(4) Uani 1.00 1 d . . .
C(7) C 0.45925(19) 0.09597(12) 0.3072(2) 0.0400(5) Uani 1.00 1 d . . .
C(8) C 0.34869(18) 0.08373(12) 0.5419(3) 0.0452(5) Uani 1.00 1 d . . .
C(9) C 0.2725(2) 0.05498(13) 0.2897(5) 0.1005(16) Uani 1.00 1 d . . .
H(1) H 0.3097 0.2500 0.8005 0.023 Uiso 1.00 2 c R . .
H(2) H 0.4081 0.3586 0.8444 0.023 Uiso 1.00 1 c R . .
H(3) H 0.6036 0.3232 0.9701 0.023 Uiso 1.00 1 c R . .
H(4) H 0.2669 0.1878 0.1379 0.032 Uiso 1.00 1 c R . .
H(5) H 0.1753 0.1878 0.2541 0.032 Uiso 1.00 1 c R . .
H(6) H 0.4792 0.0420 0.3127 0.048 Uiso 1.00 1 c R . .
H(7) H 0.5092 0.1267 0.3657 0.048 Uiso 1.00 1 c R . .
H(8) H 0.4594 0.1126 0.2002 0.048 Uiso 1.00 1 c R . .
H(9) H 0.3592 0.0285 0.5511 0.054 Uiso 1.00 1 c R . .
H(10) H 0.2812 0.0976 0.5869 0.054 Uiso 1.00 1 c R . .
H(11) H 0.4048 0.1105 0.5960 0.054 Uiso 1.00 1 c R . .
H(12) H 0.2938 0.0015 0.3005 0.121 Uiso 1.00 1 c R . .
H(13) H 0.2713 0.0688 0.1811 0.121 Uiso 1.00 1 c R . .
H(14) H 0.2026 0.0618 0.3333 0.121 Uiso 1.00 1 c R . .

loop_
_atom_site_aniso_label
_atom_site_aniso_U_11
_atom_site_aniso_U_22
_atom_site_aniso_U_33
_atom_site_aniso_U_12
_atom_site_aniso_U_13
_atom_site_aniso_U_23
Ti(1) 0.0130(2) 0.0304(2) 0.0126(2) 0.0000 -0.00106(14) 0.0000
Cl(1) 0.0242(2) 0.0326(2) 0.0292(2) -0.00700(16) -0.00150(16) -0.00301(17)
N(1) 0.0190(9) 0.0229(9) 0.0171(8) 0.0000 -0.0040(7) 0.0000
N(2) 0.0389(9) 0.0174(7) 0.0512(10) -0.0008(6) -0.0304(8) -0.0002(6)
C(1) 0.0269(14) 0.129(4) 0.0232(14) 0.0000 0.0102(12) 0.0000
C(2) 0.103(2) 0.0694(18) 0.0264(11) 0.0316(18) 0.0278(13) -0.0027(11)
C(3) 0.0578(14) 0.126(2) 0.0169(9) -0.0389(15) 0.0071(9) -0.0204(11)
C(4) 0.0180(10) 0.0197(10) 0.0167(9) 0.0000 -0.0019(8) 0.0000
C(5) 0.0295(8) 0.0274(8) 0.0222(8) -0.0038(7) -0.0113(6) -0.0008(6)
C(6) 0.0354(10) 0.0164(7) 0.0539(12) -0.0015(7) -0.0216(9) 0.0011(7)
C(7) 0.0619(14) 0.0286(9) 0.0296(9) 0.0072(9) 0.0061(9) -0.0023(7)
C(8) 0.0389(10) 0.0283(9) 0.0683(15) 0.0028(8) 0.0203(10) 0.0204(10)
C(9) 0.098(2) 0.0192(10) 0.184(4) -0.0016(12) -0.102(2) -0.0099(16)

loop_
_atom_type_symbol
_atom_type_description
_atom_type_scat_dispersion_real
_atom_type_scat_dispersion_imag
_atom_type_scat_source
C C 0.003 0.002
;
International Tables for Crystallography
(1992, Vol. C, Tables 4.2.6.8 and 6.1.1.4)
;
H H 0.000 0.000
;
International Tables for Crystallography
(1992, Vol. C, Table 6.1.1.4)
;
Cl Cl 0.148 0.159
;
International Tables for Crystallography
(1992, Vol. C, Tables 4.2.6.8 and 6.1.1.4)
;
N N 0.006 0.003
;
International Tables for Crystallography
(1992, Vol. C, Tables 4.2.6.8 and 6.1.1.4)
;
Ti Ti 0.278 0.446
;
International Tables for Crystallography
(1992, Vol. C, Tables 4.2.6.8 and 6.1.1.4)
;

loop_
_geom_angle_atom_site_label_1
_geom_angle_atom_site_label_2
_geom_angle_atom_site_label_3
_geom_angle
_geom_angle_publ_flag
_geom_angle_site_symmetry_1
_geom_angle_site_symmetry_2
_geom_angle_site_symmetry_3
Cl(1) Ti(1) Cl(1) 100.74(2) yes . . 3_555
Cl(1) Ti(1) N(1) 104.20(3) yes . . .
Cl(1) Ti(1) C(1) 125.83(3) yes . . .
Cl(1) Ti(1) C(2) 92.92(8) yes . . .
Cl(1) Ti(1) C(2) 140.66(7) yes . . 3_555
Cl(1) Ti(1) C(3) 84.98(7) yes . . .
Cl(1) Ti(1) C(3) 110.47(7) yes . . 3_555
Cl(1) Ti(1) N(1) 104.20(3) yes 3_555 . .
Cl(1) Ti(1) C(1) 125.83(3) yes 3_555 . .
Cl(1) Ti(1) C(2) 140.66(7) yes 3_555 . .
Cl(1) Ti(1) C(2) 92.92(8) yes 3_555 . 3_555
Cl(1) Ti(1) C(3) 110.47(7) yes 3_555 . .
Cl(1) Ti(1) C(3) 84.98(7) yes 3_555 . 3_555
N(1) Ti(1) C(1) 90.77(10) yes . . .
N(1) Ti(1) C(2) 107.89(9) yes . . .
N(1) Ti(1) C(2) 107.89(9) yes . . 3_555
N(1) Ti(1) C(3) 141.77(8) yes . . .
N(1) Ti(1) C(3) 141.77(8) yes . . 3_555
C(1) Ti(1) C(2) 33.68(9) yes . . .
C(1) Ti(1) C(2) 33.68(9) yes . . 3_555
C(1) Ti(1) C(3) 55.92(10) yes . . .
C(1) Ti(1) C(3) 55.92(10) yes . . 3_555
C(2) Ti(1) C(2) 55.93(10) yes . . 3_555
C(2) Ti(1) C(3) 33.92(10) yes . . .
C(2) Ti(1) C(3) 55.70(10) yes . . 3_555
C(2) Ti(1) C(3) 55.70(10) yes 3_555 . .
C(2) Ti(1) C(3) 33.92(10) yes 3_555 . 3_555
C(3) Ti(1) C(3) 32.98(11) yes . . 3_555
Ti(1) N(1) C(4) 172.08(17) yes . . .
C(4) N(2) C(5) 111.17(15) yes . . .
C(4) N(2) C(6) 126.77(17) yes . . .
C(5) N(2) C(6) 120.26(16) yes . . .
Ti(1) C(1) C(2) 73.5(2) yes . . .
Ti(1) C(1) C(2) 73.5(2) yes . . 3_555
C(2) C(1) C(2) 108.4(3) yes . . 3_555
Ti(1) C(2) C(1) 72.79(19) yes . . .
Ti(1) C(2) C(3) 75.14(17) yes . . .
C(1) C(2) C(3) 108.2(2) yes . . .
Ti(1) C(3) C(2) 70.94(14) yes . . .
Ti(1) C(3) C(3) 73.51(14) yes . . 3_555
C(2) C(3) C(3) 107.6(2) yes . . 3_555
N(1) C(4) N(2) 125.52(11) yes . . .
N(1) C(4) N(2) 125.52(11) yes . . 3_555
N(2) C(4) N(2) 108.95(19) yes . . 3_555
N(2) C(5) C(5) 104.09(14) yes . . 3_555
N(2) C(6) C(7) 109.79(16) yes . . .
N(2) C(6) C(8) 110.70(17) yes . . .
N(2) C(6) C(9) 107.95(18) yes . . .
C(7) C(6) C(8) 110.55(17) yes . . .
C(7) C(6) C(9) 109.9(2) yes . . .
C(8) C(6) C(9) 107.9(2) yes . . .
Ti(1) C(1) H(1) 117.2 no . . .
C(2) C(1) H(1) 125.8 no . . .
C(2) C(1) H(1) 125.8 no 3_555 . .
Ti(1) C(2) H(2) 111.0 no . . .
C(1) C(2) H(2) 110.1 no . . .
C(3) C(2) H(2) 141.3 no . . .
Ti(1) C(3) H(3) 118.8 no . . .
C(2) C(3) H(3) 127.7 no . . .
C(3) C(3) H(3) 124.6 no 3_555 . .
N(2) C(5) H(4) 110.7 no . . .
N(2) C(5) H(5) 111.2 no . . .
C(5) C(5) H(4) 110.9 no 3_555 . .
C(5) C(5) H(5) 110.9 no 3_555 . .
H(4) C(5) H(5) 109.0 no . . .
C(6) C(7) H(6) 109.5 no . . .
C(6) C(7) H(7) 109.5 no . . .
C(6) C(7) H(8) 109.5 no . . .
H(6) C(7) H(7) 109.5 no . . .
H(6) C(7) H(8) 109.5 no . . .
H(7) C(7) H(8) 109.5 no . . .
C(6) C(8) H(9) 109.5 no . . .
C(6) C(8) H(10) 109.5 no . . .
C(6) C(8) H(11) 109.5 no . . .
H(9) C(8) H(10) 109.5 no . . .
H(9) C(8) H(11) 109.5 no . . .
H(10) C(8) H(11) 109.5 no . . .
C(6) C(9) H(12) 109.5 no . . .
C(6) C(9) H(13) 109.5 no . . .
C(6) C(9) H(14) 109.5 no . . .
H(12) C(9) H(13) 109.5 no . . .
H(12) C(9) H(14) 109.5 no . . .
H(13) C(9) H(14) 109.5 no . . .

loop_
_geom_bond_atom_site_label_1
_geom_bond_atom_site_label_2
_geom_bond_distance
_geom_bond_publ_flag
_geom_bond_site_symmetry_1
_geom_bond_site_symmetry_2
Ti(1) Cl(1) 2.3124(5) yes . .
Ti(1) Cl(1) 2.3124(5) yes . 3_555
Ti(1) N(1) 1.7823(18) yes . .
Ti(1) C(1) 2.340(3) yes . .
Ti(1) C(2) 2.350(2) yes . .
Ti(1) C(2) 2.350(2) yes . 3_555
Ti(1) C(3) 2.403(2) yes . .
Ti(1) C(3) 2.403(2) yes . 3_555
N(1) C(4) 1.320(3) yes . .
N(2) C(4) 1.354(2) yes . .
N(2) C(5) 1.446(2) yes . .
N(2) C(6) 1.495(2) yes . .
C(1) C(2) 1.359(3) yes . .
C(1) C(2) 1.359(3) yes . 3_555
C(2) C(3) 1.387(4) yes . .
C(3) C(3) 1.364(4) yes . 3_555
C(5) C(5) 1.501(2) yes . 3_555
C(6) C(7) 1.526(3) yes . .
C(6) C(8) 1.519(3) yes . .
C(6) C(9) 1.529(4) yes . .
C(5) H(4) 0.953 no . .
C(5) H(5) 0.952 no . .
C(7) H(6) 0.980 no . .
C(7) H(7) 0.980 no . .
C(7) H(8) 0.980 no . .
C(8) H(9) 0.980 no . .
C(8) H(10) 0.980 no . .
C(8) H(11) 0.980 no . .
C(9) H(12) 0.980 no . .
C(9) H(13) 0.980 no . .
C(9) H(14) 0.980 no . .

loop_
_geom_contact_atom_site_label_1
_geom_contact_atom_site_label_2
_geom_contact_distance
_geom_contact_publ_flag
_geom_contact_site_symmetry_1
_geom_contact_site_symmetry_2
Cl(1) C(5) 3.5797(18) ? . 6_555
C(5) Cl(1) 3.5797(18) ? . 6_455
Ti(1) H(1) 2.977 ? . .
Ti(1) H(2) 2.846 ? . .
Ti(1) H(2) 2.846 ? . 3_555
Ti(1) H(3) 3.056 ? . .
Ti(1) H(3) 3.056 ? . 3_555
Cl(1) H(1) 2.923 ? . 6_556
Cl(1) H(2) 3.491 ? . .
Cl(1) H(2) 3.497 ? . 8_556
Cl(1) H(3) 3.083 ? . .
Cl(1) H(4) 2.931 ? . 6_555
Cl(1) H(5) 3.426 ? . 6_555
Cl(1) H(9) 3.463 ? . 7_656
Cl(1) H(10) 3.253 ? . 6_556
Cl(1) H(12) 2.851 ? . 7_656
Cl(1) H(13) 3.482 ? . 6_555
N(1) H(1) 2.970 ? . .
N(1) H(2) 3.460 ? . .
N(1) H(2) 3.460 ? . 3_555
N(2) H(3) 3.121 ? . 6_456
C(1) H(1) 1.058 ? . .
C(1) H(2) 1.924 ? . .
C(1) H(2) 1.924 ? . 3_555
C(1) H(3) 3.251 ? . .
C(1) H(3) 3.251 ? . 3_555
C(1) H(4) 3.160 ? . 1_556
C(1) H(4) 3.160 ? . 3_556
C(2) H(1) 2.156 ? . .
C(2) H(2) 0.973 ? . .
C(2) H(2) 3.055 ? . 3_555
C(2) H(3) 2.199 ? . .
C(2) H(3) 3.239 ? . 3_555
C(2) H(4) 3.203 ? . 3_556
C(2) H(8) 3.102 ? . 3_556
C(3) H(1) 3.247 ? . .
C(3) H(2) 2.231 ? . .
C(3) H(2) 3.189 ? . 3_555
C(3) H(3) 1.057 ? . .
C(3) H(3) 2.149 ? . 3_555
C(3) H(5) 3.239 ? . 6_556
C(3) H(8) 3.055 ? . 3_556
C(4) H(1) 3.440 ? . .
C(5) H(3) 3.193 ? . 6_456
C(5) H(7) 3.425 ? . 8_455
C(7) H(5) 3.245 ? . 8_555
C(7) H(9) 3.420 ? . 5_656
C(7) H(14) 3.402 ? . 8_555
C(8) H(2) 2.932 ? . 3_555
C(8) H(3) 3.538 ? . 6_456
C(8) H(6) 3.366 ? . 5_656
C(8) H(12) 3.267 ? . 4_555
C(8) H(13) 3.314 ? . 4_555
C(9) H(9) 3.055 ? . 4_554
C(9) H(10) 3.282 ? . 4_554
H(1) Ti(1) 2.977 ? . .
H(1) Cl(1) 2.923 ? . 6_456
H(1) Cl(1) 2.923 ? . 8_456
H(1) N(1) 2.970 ? . .
H(1) C(1) 1.058 ? . .
H(1) C(2) 2.156 ? . .
H(1) C(2) 2.156 ? . 3_555
H(1) C(3) 3.247 ? . .
H(1) C(3) 3.247 ? . 3_555
H(1) C(4) 3.440 ? . .
H(1) H(2) 2.314 ? . .
H(1) H(2) 2.314 ? . 3_555
H(1) H(4) 3.193 ? . 1_556
H(1) H(4) 3.193 ? . 3_556
H(1) H(10) 3.279 ? . .
H(1) H(10) 3.279 ? . 3_555
H(1) H(11) 3.264 ? . .
H(1) H(11) 3.264 ? . 3_555
H(2) Ti(1) 2.846 ? . .
H(2) Cl(1) 3.491 ? . .
H(2) Cl(1) 3.497 ? . 8_456
H(2) N(1) 3.460 ? . .
H(2) C(1) 1.924 ? . .
H(2) C(2) 0.973 ? . .
H(2) C(2) 3.055 ? . 3_555
H(2) C(3) 2.231 ? . .
H(2) C(3) 3.189 ? . 3_555
H(2) C(8) 2.932 ? . 3_555
H(2) H(1) 2.314 ? . .
H(2) H(3) 2.803 ? . .
H(2) H(4) 3.243 ? . 3_556
H(2) H(8) 3.220 ? . 3_556
H(2) H(9) 3.299 ? . 3_555
H(2) H(10) 2.881 ? . 3_555
H(2) H(11) 2.239 ? . 3_555
H(3) Ti(1) 3.056 ? . .
H(3) Cl(1) 3.083 ? . .
H(3) N(2) 3.121 ? . 6_556
H(3) C(1) 3.251 ? . .
H(3) C(2) 2.199 ? . .
H(3) C(2) 3.239 ? . 3_555
H(3) C(3) 1.057 ? . .
H(3) C(3) 2.149 ? . 3_555
H(3) C(5) 3.193 ? . 6_556
H(3) C(8) 3.538 ? . 6_556
H(3) H(2) 2.803 ? . .
H(3) H(3) 2.565 ? . 3_555
H(3) H(5) 2.588 ? . 6_556
H(3) H(5) 3.506 ? . 8_556
H(3) H(8) 2.953 ? . 3_556
H(3) H(10) 2.710 ? . 6_556
H(3) H(14) 2.936 ? . 6_556
H(4) Cl(1) 2.931 ? . 6_455
H(4) C(1) 3.160 ? . 1_554
H(4) C(2) 3.203 ? . 3_554
H(4) H(1) 3.193 ? . 1_554
H(4) H(2) 3.243 ? . 3_554
H(4) H(7) 3.468 ? . 8_455
H(5) Cl(1) 3.426 ? . 6_455
H(5) C(3) 3.239 ? . 6_456
H(5) C(7) 3.245 ? . 8_455
H(5) H(3) 2.588 ? . 6_456
H(5) H(3) 3.506 ? . 8_456
H(5) H(7) 2.601 ? . 8_455
H(5) H(8) 3.088 ? . 8_455
H(6) C(8) 3.366 ? . 5_656
H(6) H(9) 2.689 ? . 5_656
H(6) H(11) 3.161 ? . 5_656
H(6) H(14) 3.151 ? . 8_555
H(7) C(5) 3.425 ? . 8_555
H(7) H(4) 3.468 ? . 8_555
H(7) H(5) 2.601 ? . 8_555
H(7) H(9) 3.280 ? . 5_656
H(7) H(13) 3.528 ? . 8_555
H(7) H(14) 3.232 ? . 8_555
H(8) C(2) 3.102 ? . 3_554
H(8) C(3) 3.055 ? . 3_554
H(8) H(2) 3.220 ? . 3_554
H(8) H(3) 2.953 ? . 3_554
H(8) H(5) 3.088 ? . 8_555
H(8) H(14) 3.251 ? . 8_555
H(9) Cl(1) 3.463 ? . 7_646
H(9) C(7) 3.420 ? . 5_656
H(9) C(9) 3.055 ? . 4_555
H(9) H(2) 3.299 ? . 3_555
H(9) H(6) 2.689 ? . 5_656
H(9) H(7) 3.280 ? . 5_656
H(9) H(12) 2.978 ? . 4_555
H(9) H(13) 2.643 ? . 4_555
H(9) H(14) 3.037 ? . 4_555
H(10) Cl(1) 3.253 ? . 6_456
H(10) C(9) 3.282 ? . 4_555
H(10) H(1) 3.279 ? . .
H(10) H(2) 2.881 ? . 3_555
H(10) H(3) 2.710 ? . 6_456
H(10) H(12) 2.726 ? . 4_555
H(10) H(13) 3.103 ? . 4_555
H(10) H(14) 3.535 ? . 4_555
H(11) H(1) 3.264 ? . .
H(11) H(2) 2.239 ? . 3_555
H(11) H(6) 3.161 ? . 5_656
H(12) Cl(1) 2.851 ? . 7_646
H(12) C(8) 3.267 ? . 4_554
H(12) H(9) 2.978 ? . 4_554
H(12) H(10) 2.726 ? . 4_554
H(13) Cl(1) 3.482 ? . 6_455
H(13) C(8) 3.314 ? . 4_554
H(13) H(7) 3.528 ? . 8_455
H(13) H(9) 2.643 ? . 4_554
H(13) H(10) 3.103 ? . 4_554
H(14) C(7) 3.402 ? . 8_455
H(14) H(3) 2.936 ? . 6_456
H(14) H(6) 3.151 ? . 8_455
H(14) H(7) 3.232 ? . 8_455
H(14) H(8) 3.251 ? . 8_455
H(14) H(9) 3.037 ? . 4_554
H(14) H(10) 3.535 ? . 4_554

loop_
_geom_torsion_atom_site_label_1
_geom_torsion_atom_site_label_2
_geom_torsion_atom_site_label_3
_geom_torsion_atom_site_label_4
_geom_torsion
_geom_torsion_publ_flag
_geom_torsion_site_symmetry_1
_geom_torsion_site_symmetry_2
_geom_torsion_site_symmetry_3
_geom_torsion_site_symmetry_4
Cl(1) Ti(1) N(1) C(4) -127.397(19) ? . . . .
Cl(1) Ti(1) C(1) C(2) -14.1(2) ? . . . .
Cl(1) Ti(1) C(1) C(2) -129.54(14) ? . . . 3_555
Cl(1) Ti(1) C(2) C(1) 168.61(17) ? . . . .
Cl(1) Ti(1) C(2) C(3) -76.53(18) ? . . . .
Cl(1) Ti(1) C(2) C(3) -34.4(2) ? . . 3_555 3_555
Cl(1) Ti(1) C(2) C(1) 80.5(2) ? . . 3_555 .
Cl(1) Ti(1) C(3) C(2) 102.85(18) ? . . . .
Cl(1) Ti(1) C(3) C(3) -141.29(16) ? . . . 3_555
Cl(1) Ti(1) C(3) C(2) 157.54(16) ? . . 3_555 3_555
Cl(1) Ti(1) C(3) C(3) 41.68(17) ? . . 3_555 .
Cl(1) Ti(1) N(1) C(4) 127.397(19) ? 3_555 . . .
Cl(1) Ti(1) C(1) C(2) 129.54(14) ? 3_555 . . .
Cl(1) Ti(1) C(1) C(2) 14.1(2) ? 3_555 . . 3_555
Cl(1) Ti(1) C(2) C(1) -80.5(2) ? 3_555 . . .
Cl(1) Ti(1) C(2) C(3) 34.4(2) ? 3_555 . . .
Cl(1) Ti(1) C(2) C(3) 76.53(18) ? 3_555 . 3_555 3_555
Cl(1) Ti(1) C(2) C(1) -168.61(17) ? 3_555 . 3_555 .
Cl(1) Ti(1) C(3) C(2) -157.54(16) ? 3_555 . . .
Cl(1) Ti(1) C(3) C(3) -41.68(17) ? 3_555 . . 3_555
Cl(1) Ti(1) C(3) C(2) -102.85(18) ? 3_555 . 3_555 3_555
Cl(1) Ti(1) C(3) C(3) 141.29(16) ? 3_555 . 3_555 .
N(1) Ti(1) C(1) C(2) -122.27(17) ? . . . .
N(1) Ti(1) C(1) C(2) 122.27(17) ? . . . 3_555
N(1) Ti(1) C(2) C(1) 62.68(18) ? . . . .
N(1) Ti(1) C(2) C(3) 177.54(17) ? . . . .
C(2) Ti(1) N(1) C(4) -29.52(8) ? . . . .
N(1) Ti(1) C(2) C(3) -177.54(17) ? . . 3_555 3_555
N(1) Ti(1) C(2) C(1) -62.68(18) ? . . 3_555 .
C(2) Ti(1) N(1) C(4) 29.52(8) ? 3_555 . . .
N(1) Ti(1) C(3) C(2) -3.8(2) ? . . . .
N(1) Ti(1) C(3) C(3) 112.07(17) ? . . . 3_555
C(3) Ti(1) N(1) C(4) -27.30(13) ? . . . .
N(1) Ti(1) C(3) C(2) 3.8(2) ? . . 3_555 3_555
N(1) Ti(1) C(3) C(3) -112.07(17) ? . . 3_555 .
C(3) Ti(1) N(1) C(4) 27.30(13) ? 3_555 . . .
C(1) Ti(1) C(2) C(3) 114.9(2) ? . . . .
C(2) Ti(1) C(1) C(2) -115.5(2) ? . . . 3_555
C(1) Ti(1) C(2) C(3) -114.9(2) ? . . 3_555 3_555
C(2) Ti(1) C(1) C(2) 115.5(2) ? 3_555 . . .
C(1) Ti(1) C(3) C(2) -37.41(16) ? . . . .
C(1) Ti(1) C(3) C(3) 78.45(16) ? . . . 3_555
C(3) Ti(1) C(1) C(2) 37.69(19) ? . . . .
C(3) Ti(1) C(1) C(2) -77.8(2) ? . . . 3_555
C(1) Ti(1) C(3) C(2) 37.41(16) ? . . 3_555 3_555
C(1) Ti(1) C(3) C(3) -78.45(16) ? . . 3_555 .
C(3) Ti(1) C(1) C(2) 77.8(2) ? 3_555 . . .
C(3) Ti(1) C(1) C(2) -37.69(19) ? 3_555 . . 3_555
C(2) Ti(1) C(2) C(3) -77.7(2) ? . . 3_555 3_555
C(2) Ti(1) C(2) C(1) 37.19(18) ? . . 3_555 .
C(2) Ti(1) C(2) C(1) -37.19(18) ? 3_555 . . .
C(2) Ti(1) C(2) C(3) 77.7(2) ? 3_555 . . .
C(2) Ti(1) C(3) C(3) 115.9(2) ? . . . 3_555
C(3) Ti(1) C(2) C(1) -114.9(2) ? . . . .
C(2) Ti(1) C(3) C(2) 78.4(2) ? . . 3_555 3_555
C(2) Ti(1) C(3) C(3) -37.44(17) ? . . 3_555 .
C(3) Ti(1) C(2) C(1) -78.49(19) ? 3_555 . . .
C(3) Ti(1) C(2) C(3) 36.37(18) ? 3_555 . . .
C(2) Ti(1) C(3) C(2) -78.4(2) ? 3_555 . . .
C(2) Ti(1) C(3) C(3) 37.44(17) ? 3_555 . . 3_555
C(3) Ti(1) C(2) C(3) -36.37(18) ? . . 3_555 3_555
C(3) Ti(1) C(2) C(1) 78.49(19) ? . . 3_555 .
C(2) Ti(1) C(3) C(3) -115.9(2) ? 3_555 . 3_555 .
C(3) Ti(1) C(2) C(1) 114.9(2) ? 3_555 . 3_555 .
C(3) Ti(1) C(3) C(2) 115.9(2) ? . . 3_555 3_555
C(3) Ti(1) C(3) C(2) -115.9(2) ? 3_555 . . .
Ti(1) N(1) C(4) N(2) -89.3(2) ? . . . .
Ti(1) N(1) C(4) N(2) 89.3(2) ? . . . 3_555
C(4) N(2) C(5) C(5) -4.4(2) ? . . . 3_555
C(5) N(2) C(4) N(1) -173.7(2) ? . . . .
C(5) N(2) C(4) N(2) 7.4(2) ? . . . 3_555
C(4) N(2) C(6) C(7) -61.8(2) ? . . . .
C(4) N(2) C(6) C(8) 60.5(2) ? . . . .
C(4) N(2) C(6) C(9) 178.3(2) ? . . . .
C(6) N(2) C(4) N(1) -9.1(3) ? . . . .
C(6) N(2) C(4) N(2) 172.01(19) ? . . . 3_555
C(5) N(2) C(6) C(7) 101.5(2) ? . . . .
C(5) N(2) C(6) C(8) -136.16(18) ? . . . .
C(5) N(2) C(6) C(9) -18.3(2) ? . . . .
C(6) N(2) C(5) C(5) -170.17(16) ? . . . 3_555
Ti(1) C(1) C(2) C(3) -67.39(19) ? . . . .
Ti(1) C(1) C(2) C(3) 67.39(19) ? . . 3_555 3_555
C(2) C(1) C(2) Ti(1) -65.8(2) ? . . 3_555 .
C(2) C(1) C(2) C(3) 1.6(3) ? . . 3_555 3_555
C(2) C(1) C(2) Ti(1) 65.8(2) ? 3_555 . . .
C(2) C(1) C(2) C(3) -1.6(3) ? 3_555 . . .
Ti(1) C(2) C(3) C(3) -64.86(17) ? . . . 3_555
C(1) C(2) C(3) Ti(1) 65.8(2) ? . . . .
C(1) C(2) C(3) C(3) 1.0(3) ? . . . 3_555
Ti(1) C(3) C(3) C(2) -63.17(17) ? . . 3_555 3_555
C(2) C(3) C(3) Ti(1) 63.17(17) ? . . 3_555 .
